data_7036953
loop_
_publ_author_name
'Chang, Hao-Ching'
'Hsu, Yu-Chen'
'Chen, Chia-Hui'
'Kuo, Ting-Shen'
'Lee, Way-Zen'

_publ_section_title
;
 Thioiminium and thiaphospholanium derived from acetonitrile via
 nickel(ii)-(2-mercaptophenyl)phosphine complexation.
;
_journal_issue 48
_journal_name_full 'Dalton transactions (Cambridge, England : 2003)'
_journal_page_first 20808
_journal_page_last 20811
_journal_paper_doi 10.1039/c5dt03316k
_journal_volume 44
_journal_year 2015
_chemical_formula_moiety 'C48 H48 Cl2 N6 Ni O8 P2 S4'
_chemical_formula_sum 'C48 H48 Cl2 N6 Ni O8 P2 S4'
_chemical_formula_weight 1156.71
_chemical_name_systematic
;
 ?
;
_space_group_IT_number 2
_symmetry_cell_setting triclinic
_symmetry_space_group_name_Hall '-P 1'
_symmetry_space_group_name_H-M 'P -1'
_atom_sites_solution_hydrogens geom
_atom_sites_solution_primary direct
_atom_sites_solution_secondary difmap
_audit_creation_method SHELXL-97
_audit_update_record
;
2015-08-26 deposited with the CCDC.
2015-10-28 downloaded from the CCDC.
;
_cell_angle_alpha 80.481(2)
_cell_angle_beta 73.240(2)
_cell_angle_gamma 76.247(2)
_cell_formula_units_Z 1
_cell_length_a 9.5352(3)
_cell_length_b 11.8573(5)
_cell_length_c 13.0288(6)
_cell_measurement_reflns_used 0
_cell_measurement_temperature 296(2)
_cell_measurement_theta_max 0
_cell_measurement_theta_min 0
_cell_volume 1362.60(10)
_computing_molecular_graphics 'Ortep-3 for Windows (Farrugia, 1997)'
_computing_publication_material 'WinGX publication routines (Farrugia, 1999)'
_computing_structure_refinement 'SHELXL-97 (Sheldrick, 1997)'
_computing_structure_solution 'SHELXS-86 (Sheldrick, 1986)'
_diffrn_ambient_temperature 296(2)
_diffrn_measured_fraction_theta_full 0.970
_diffrn_measured_fraction_theta_max 0.970
_diffrn_radiation_monochromator graphite
_diffrn_radiation_source 'fine-focus sealed tube'
_diffrn_radiation_type MoK\a
_diffrn_radiation_wavelength 0.71073
_diffrn_reflns_av_R_equivalents 0.0404
_diffrn_reflns_av_sigmaI/netI 0.0856
_diffrn_reflns_limit_h_max 11
_diffrn_reflns_limit_h_min -9
_diffrn_reflns_limit_k_max 14
_diffrn_reflns_limit_k_min -14
_diffrn_reflns_limit_l_max 15
_diffrn_reflns_limit_l_min -15
_diffrn_reflns_number 8561
_diffrn_reflns_theta_full 25.02
_diffrn_reflns_theta_max 25.02
_diffrn_reflns_theta_min 1.64
_exptl_absorpt_coefficient_mu 0.722
_exptl_absorpt_correction_T_max 0.9717
_exptl_absorpt_correction_T_min 0.7514
_exptl_absorpt_correction_type multi-scan
_exptl_crystal_colour green
_exptl_crystal_density_diffrn 1.410
_exptl_crystal_density_method 'not measured'
_exptl_crystal_description prism
_exptl_crystal_F_000 598
_exptl_crystal_size_max 0.42
_exptl_crystal_size_mid 0.12
_exptl_crystal_size_min 0.04
_refine_diff_density_max 0.983
_refine_diff_density_min -0.700
_refine_diff_density_rms 0.168
_refine_ls_extinction_method none
_refine_ls_goodness_of_fit_ref 1.043
_refine_ls_hydrogen_treatment constr
_refine_ls_matrix_type full
_refine_ls_number_parameters 325
_refine_ls_number_reflns 4672
_refine_ls_number_restraints 0
_refine_ls_restrained_S_all 1.043
_refine_ls_R_factor_all 0.1183
_refine_ls_R_factor_gt 0.0651
_refine_ls_shift/su_max 0.005
_refine_ls_shift/su_mean 0.004
_refine_ls_structure_factor_coef Fsqd
_refine_ls_weighting_details 'calc w=1/[\s^2^(Fo^2^)+(0.1288P)^2^+0.0000P] where P=(Fo^2^+2Fc^2^)/3'
_refine_ls_weighting_scheme calc
_refine_ls_wR_factor_gt 0.1699
_refine_ls_wR_factor_ref 0.2237
_reflns_number_gt 2917
_reflns_number_total 4672
_reflns_threshold_expression >2sigma(I)
_cod_data_source_file c5dt03316k2.cif
_cod_data_source_block ch13416
_cod_depositor_comments 'Adding full bibliography for 7036952--7036956.cif.'
_cod_database_code 7036953

loop_
_symmetry_equiv_pos_as_xyz
'x, y, z'
'-x, -y, -z'

loop_
_atom_site_label
_atom_site_type_symbol
_atom_site_fract_x
_atom_site_fract_y
_atom_site_fract_z
_atom_site_U_iso_or_equiv
_atom_site_adp_type
_atom_site_occupancy
_atom_site_symmetry_multiplicity
_atom_site_calc_flag
_atom_site_refinement_flags
_atom_site_disorder_assembly
_atom_site_disorder_group
C1 C 0.4851(6) 0.7382(5) 0.8410(5) 0.0380(14) Uani 1 1 d . . .
C2 C 0.3375(6) 0.7182(5) 0.8720(5) 0.0393(14) Uani 1 1 d . . .
C3 C 0.2334(7) 0.7910(6) 0.8231(6) 0.0517(17) Uani 1 1 d . . .
H3 H 0.1348 0.7812 0.8445 0.062 Uiso 1 1 calc R . .
C4 C 0.2729(8) 0.8761(6) 0.7448(6) 0.0582(19) Uani 1 1 d . . .
H4 H 0.2014 0.9235 0.7124 0.070 Uiso 1 1 calc R . .
C5 C 0.4187(8) 0.8942(6) 0.7116(6) 0.0595(19) Uani 1 1 d . . .
H5 H 0.4446 0.9522 0.6565 0.071 Uiso 1 1 calc R . .
C6 C 0.5230(7) 0.8273(5) 0.7597(5) 0.0489(16) Uani 1 1 d . . .
H6 H 0.6201 0.8404 0.7386 0.059 Uiso 1 1 calc R . .
C7 C 0.6615(6) 0.7208(5) 0.9936(5) 0.0408(14) Uani 1 1 d . . .
C8 C 0.5651(7) 0.8212(6) 1.0297(6) 0.0571(18) Uani 1 1 d . . .
H8 H 0.4813 0.8517 1.0035 0.069 Uiso 1 1 calc R . .
C9 C 0.5935(9) 0.8775(7) 1.1064(7) 0.072(2) Uani 1 1 d . . .
H9 H 0.5279 0.9446 1.1318 0.086 Uiso 1 1 calc R . .
C10 C 0.7182(11) 0.8330(8) 1.1433(7) 0.078(2) Uani 1 1 d . . .
H10 H 0.7378 0.8707 1.1932 0.094 Uiso 1 1 calc R . .
C11 C 0.8131(9) 0.7350(7) 1.1080(7) 0.071(2) Uani 1 1 d . . .
H11 H 0.8968 0.7054 1.1346 0.085 Uiso 1 1 calc R . .
C12 C 0.7876(7) 0.6785(6) 1.0333(6) 0.0548(18) Uani 1 1 d . . .
H12 H 0.8547 0.6115 1.0089 0.066 Uiso 1 1 calc R . .
C13 C 0.7801(6) 0.5965(5) 0.8028(5) 0.0376(14) Uani 1 1 d . . .
C14 C 0.8976(7) 0.6552(6) 0.7765(6) 0.0506(17) Uani 1 1 d . . .
H14 H 0.8900 0.7185 0.8129 0.061 Uiso 1 1 calc R . .
C15 C 1.0256(7) 0.6206(7) 0.6970(6) 0.0585(19) Uani 1 1 d . . .
H15 H 1.1034 0.6606 0.6805 0.070 Uiso 1 1 calc R . .
C16 C 1.0392(7) 0.5280(7) 0.6421(6) 0.0597(19) Uani 1 1 d . . .
H16 H 1.1267 0.5046 0.5896 0.072 Uiso 1 1 calc R . .
C17 C 0.9227(7) 0.4692(6) 0.6649(6) 0.0537(18) Uani 1 1 d . . .
H17 H 0.9305 0.4069 0.6272 0.064 Uiso 1 1 calc R . .
C18 C 0.7950(6) 0.5043(5) 0.7443(5) 0.0388(14) Uani 1 1 d . . .
C19 C 0.5441(7) 0.4989(6) 0.6859(5) 0.0481(16) Uani 1 1 d . . .
C20 C 0.4033(7) 0.4576(7) 0.6976(6) 0.068(2) Uani 1 1 d . . .
H20A H 0.3966 0.3919 0.7516 0.102 Uiso 1 1 calc R . .
H20B H 0.4042 0.4348 0.6300 0.102 Uiso 1 1 calc R . .
H20C H 0.3188 0.5195 0.7186 0.102 Uiso 1 1 calc R . .
C21 C 0.2881(12) 0.7695(11) 0.4711(9) 0.096(3) Uani 1 1 d . . .
C22 C 0.262(5) 0.880(3) 0.408(3) 0.170(16) Uiso 0.53(4) 1 d P A 1
H22A H 0.3062 0.9346 0.4288 0.255 Uiso 0.53(4) 1 calc PR A 1
H22B H 0.1565 0.9095 0.4192 0.255 Uiso 0.53(4) 1 calc PR A 1
H22C H 0.3065 0.8704 0.3328 0.255 Uiso 0.53(4) 1 calc PR A 1
C22' C 0.151(4) 0.873(2) 0.467(3) 0.134(14) Uiso 0.47(4) 1 d P A 2
H22D H 0.0921 0.8540 0.4262 0.200 Uiso 0.47(4) 1 calc PR A 2
H22E H 0.1865 0.9426 0.4336 0.200 Uiso 0.47(4) 1 calc PR A 2
H22F H 0.0912 0.8843 0.5391 0.200 Uiso 0.47(4) 1 calc PR A 2
C23 C 0.1420(10) 0.9785(9) 0.1520(9) 0.089(3) Uani 1 1 d . . .
C24 C 0.1098(14) 0.8888(11) 0.1103(11) 0.158(6) Uani 1 1 d . . .
H24A H 0.1111 0.8204 0.1612 0.237 Uiso 1 1 calc R . .
H24B H 0.1835 0.8713 0.0440 0.237 Uiso 1 1 calc R . .
H24C H 0.0126 0.9134 0.0969 0.237 Uiso 1 1 calc R . .
N1 N 0.5747(6) 0.5870(5) 0.6175(5) 0.0585(15) Uani 1 1 d . . .
H1A H 0.5144 0.6216 0.5788 0.070 Uiso 1 1 calc R . .
H1B H 0.6555 0.6112 0.6104 0.070 Uiso 1 1 calc R . .
N2 N 0.3443(8) 0.6859(8) 0.5009(7) 0.094(3) Uani 1 1 d . A .
N3 N 0.1651(13) 1.0501(9) 0.1867(10) 0.153(4) Uani 1 1 d . . .
O1' O 0.811(4) 0.879(3) 0.520(3) 0.160(11) Uiso 0.30 1 d P B 3
O1 O 0.7097(14) 0.9087(11) 0.4848(10) 0.133(4) Uiso 0.70 1 d P B 4
O2 O 0.8159(7) 0.7107(6) 0.5218(6) 0.114(2) Uani 1 1 d . B .
O3 O 0.8941(8) 0.8148(7) 0.3565(6) 0.139(3) Uani 1 1 d . B .
O4 O 0.6350(16) 0.7929(13) 0.4306(11) 0.154(5) Uiso 0.70 1 d P B 3
O4' O 0.713(3) 0.720(2) 0.3982(19) 0.105(7) Uiso 0.30 1 d P B 4
P1 P 0.61128(15) 0.63861(13) 0.90890(13) 0.0354(4) Uani 1 1 d . . .
S1 S 0.28972(15) 0.60311(13) 0.97078(14) 0.0458(4) Uani 1 1 d . . .
S2 S 0.64754(18) 0.42581(14) 0.77168(14) 0.0493(5) Uani 1 1 d . . .
Cl1 Cl 0.7800(3) 0.80211(18) 0.44746(18) 0.0787(6) Uani 1 1 d . . .
Ni1 Ni 0.5000 0.5000 1.0000 0.0347(3) Uani 1 2 d S . .

loop_
_atom_site_aniso_label
_atom_site_aniso_U_11
_atom_site_aniso_U_22
_atom_site_aniso_U_33
_atom_site_aniso_U_23
_atom_site_aniso_U_13
_atom_site_aniso_U_12
C1 0.048(3) 0.031(3) 0.037(4) -0.010(3) -0.018(3) 0.000(3)
C2 0.040(3) 0.037(3) 0.042(4) -0.011(3) -0.013(3) -0.003(3)
C3 0.050(4) 0.047(4) 0.059(5) -0.008(4) -0.023(3) 0.002(3)
C4 0.067(4) 0.045(4) 0.063(5) -0.003(4) -0.030(4) 0.004(3)
C5 0.084(5) 0.041(4) 0.049(4) 0.005(3) -0.022(4) -0.004(4)
C6 0.059(4) 0.036(3) 0.051(4) -0.001(3) -0.012(3) -0.012(3)
C7 0.049(3) 0.041(3) 0.038(4) -0.010(3) -0.008(3) -0.019(3)
C8 0.059(4) 0.054(4) 0.062(5) -0.015(4) -0.017(4) -0.010(3)
C9 0.091(6) 0.062(5) 0.072(6) -0.035(4) -0.022(5) -0.013(4)
C10 0.118(7) 0.073(6) 0.067(6) -0.024(5) -0.034(5) -0.041(5)
C11 0.087(5) 0.067(5) 0.082(6) -0.006(5) -0.049(5) -0.030(4)
C12 0.059(4) 0.045(4) 0.066(5) -0.006(4) -0.025(4) -0.012(3)
C13 0.036(3) 0.039(3) 0.037(4) -0.004(3) -0.012(3) -0.002(3)
C14 0.048(3) 0.054(4) 0.054(4) -0.011(3) -0.009(3) -0.019(3)
C15 0.042(4) 0.079(5) 0.055(5) -0.009(4) -0.004(3) -0.022(3)
C16 0.042(4) 0.085(5) 0.047(5) -0.016(4) -0.006(3) -0.006(4)
C17 0.052(4) 0.058(4) 0.052(4) -0.020(4) -0.017(3) 0.000(3)
C18 0.036(3) 0.041(3) 0.039(4) -0.005(3) -0.010(3) -0.005(3)
C19 0.051(4) 0.051(4) 0.044(4) -0.016(3) -0.009(3) -0.011(3)
C20 0.054(4) 0.094(6) 0.068(5) -0.016(5) -0.021(4) -0.025(4)
C21 0.120(8) 0.090(7) 0.088(8) -0.005(6) -0.047(7) -0.018(6)
C23 0.083(6) 0.073(6) 0.109(8) -0.018(6) -0.009(6) -0.025(5)
C24 0.132(10) 0.153(12) 0.208(15) -0.101(12) -0.010(10) -0.051(9)
N1 0.055(3) 0.068(4) 0.058(4) -0.009(3) -0.026(3) -0.007(3)
N2 0.076(5) 0.118(7) 0.077(6) 0.008(5) -0.021(4) -0.010(5)
N3 0.181(10) 0.104(8) 0.183(12) -0.027(8) -0.033(8) -0.056(8)
O2 0.107(4) 0.102(5) 0.109(5) 0.056(4) -0.035(4) -0.013(4)
O3 0.128(6) 0.138(7) 0.105(6) 0.027(5) 0.018(5) -0.030(5)
P1 0.0342(8) 0.0325(8) 0.0402(9) -0.0067(7) -0.0098(7) -0.0062(6)
S1 0.0363(8) 0.0406(9) 0.0584(11) 0.0008(8) -0.0147(8) -0.0050(6)
S2 0.0576(10) 0.0455(9) 0.0518(11) -0.0065(8) -0.0197(8) -0.0158(7)
Cl1 0.0976(15) 0.0592(13) 0.0642(14) 0.0059(11) -0.0106(12) -0.0082(11)
Ni1 0.0328(5) 0.0298(6) 0.0421(7) -0.0050(5) -0.0113(5) -0.0047(4)

loop_
_atom_type_symbol
_atom_type_description
_atom_type_scat_dispersion_real
_atom_type_scat_dispersion_imag
_atom_type_scat_source
C C 0.0033 0.0016 'International Tables Vol C Tables 4.2.6.8 and 6.1.1.4'
H H 0.0000 0.0000 'International Tables Vol C Tables 4.2.6.8 and 6.1.1.4'
N N 0.0061 0.0033 'International Tables Vol C Tables 4.2.6.8 and 6.1.1.4'
O O 0.0106 0.0060 'International Tables Vol C Tables 4.2.6.8 and 6.1.1.4'
P P 0.1023 0.0942 'International Tables Vol C Tables 4.2.6.8 and 6.1.1.4'
S S 0.1246 0.1234 'International Tables Vol C Tables 4.2.6.8 and 6.1.1.4'
Cl Cl 0.1484 0.1585 'International Tables Vol C Tables 4.2.6.8 and 6.1.1.4'
Ni Ni 0.3393 1.1124 'International Tables Vol C Tables 4.2.6.8 and 6.1.1.4'

loop_
_geom_angle_atom_site_label_1
_geom_angle_atom_site_label_2
_geom_angle_atom_site_label_3
_geom_angle
_geom_angle_site_symmetry_1
_geom_angle_site_symmetry_3
C6 C1 C2 119.6(5) . .
C6 C1 P1 125.6(5) . .
C2 C1 P1 114.8(4) . .
C3 C2 C1 118.4(6) . .
C3 C2 S1 121.5(5) . .
C1 C2 S1 120.1(4) . .
C4 C3 C2 120.8(6) . .
C4 C3 H3 119.6 . .
C2 C3 H3 119.6 . .
C3 C4 C5 121.2(6) . .
C3 C4 H4 119.4 . .
C5 C4 H4 119.4 . .
C6 C5 C4 119.9(7) . .
C6 C5 H5 120.1 . .
C4 C5 H5 120.1 . .
C5 C6 C1 120.1(6) . .
C5 C6 H6 119.9 . .
C1 C6 H6 119.9 . .
C8 C7 C12 118.6(6) . .
C8 C7 P1 119.5(5) . .
C12 C7 P1 121.5(5) . .
C7 C8 C9 119.9(7) . .
C7 C8 H8 120.0 . .
C9 C8 H8 120.0 . .
C10 C9 C8 119.6(7) . .
C10 C9 H9 120.2 . .
C8 C9 H9 120.2 . .
C11 C10 C9 120.8(7) . .
C11 C10 H10 119.6 . .
C9 C10 H10 119.6 . .
C10 C11 C12 120.7(7) . .
C10 C11 H11 119.7 . .
C12 C11 H11 119.7 . .
C11 C12 C7 120.4(7) . .
C11 C12 H12 119.8 . .
C7 C12 H12 119.8 . .
C18 C13 C14 117.6(5) . .
C18 C13 P1 120.8(4) . .
C14 C13 P1 121.6(5) . .
C15 C14 C13 120.7(6) . .
C15 C14 H14 119.7 . .
C13 C14 H14 119.7 . .
C16 C15 C14 120.8(6) . .
C16 C15 H15 119.6 . .
C14 C15 H15 119.6 . .
C15 C16 C17 120.0(6) . .
C15 C16 H16 120.0 . .
C17 C16 H16 120.0 . .
C18 C17 C16 119.0(6) . .
C18 C17 H17 120.5 . .
C16 C17 H17 120.5 . .
C17 C18 C13 122.0(5) . .
C17 C18 S2 117.7(5) . .
C13 C18 S2 120.3(4) . .
N1 C19 C20 119.6(6) . .
N1 C19 S2 125.4(5) . .
C20 C19 S2 114.9(5) . .
C19 C20 H20A 109.5 . .
C19 C20 H20B 109.5 . .
H20A C20 H20B 109.5 . .
C19 C20 H20C 109.5 . .
H20A C20 H20C 109.5 . .
H20B C20 H20C 109.5 . .
N2 C21 C22 161(2) . .
N2 C21 C22' 155.3(18) . .
C22 C21 C22' 43.9(14) . .
C21 C22 H22A 109.5 . .
C21 C22 H22B 109.5 . .
C21 C22 H22C 109.5 . .
C21 C22' H22D 109.5 . .
C21 C22' H22E 109.5 . .
H22D C22' H22E 109.5 . .
C21 C22' H22F 109.5 . .
H22D C22' H22F 109.5 . .
H22E C22' H22F 109.5 . .
N3 C23 C24 178.7(13) . .
C23 C24 H24A 109.5 . .
C23 C24 H24B 109.5 . .
H24A C24 H24B 109.5 . .
C23 C24 H24C 109.5 . .
H24A C24 H24C 109.5 . .
H24B C24 H24C 109.5 . .
C19 N1 H1A 120.0 . .
C19 N1 H1B 120.0 . .
H1A N1 H1B 120.0 . .
C1 P1 C7 107.5(3) . .
C1 P1 C13 104.9(3) . .
C7 P1 C13 106.2(3) . .
C1 P1 Ni1 108.1(2) . .
C7 P1 Ni1 112.7(2) . .
C13 P1 Ni1 116.80(19) . .
C2 S1 Ni1 106.21(19) . .
C19 S2 C18 103.0(3) . .
O2 Cl1 O3 114.5(5) . .
O2 Cl1 O1 117.5(6) . .
O3 Cl1 O1 110.6(6) . .
O2 Cl1 O4 107.2(6) . .
O3 Cl1 O4 116.6(7) . .
O1 Cl1 O4 87.8(8) . .
O2 Cl1 O1' 85.1(13) . .
O3 Cl1 O1' 100.2(13) . .
O1 Cl1 O1' 45.7(12) . .
O4 Cl1 O1' 129.6(14) . .
O2 Cl1 O4' 89.4(9) . .
O3 Cl1 O4' 94.4(9) . .
O1 Cl1 O4' 127.7(11) . .
O4 Cl1 O4' 40.1(8) . .
O1' Cl1 O4' 165.4(14) . .
P1 Ni1 P1 180.000(1) . 2_667
P1 Ni1 S1 88.97(5) . .
P1 Ni1 S1 91.03(6) 2_667 .
P1 Ni1 S1 91.03(6) . 2_667
P1 Ni1 S1 88.97(5) 2_667 2_667
S1 Ni1 S1 180.00(9) . 2_667

loop_
_geom_bond_atom_site_label_1
_geom_bond_atom_site_label_2
_geom_bond_distance
_geom_bond_site_symmetry_2
C1 C6 1.400(8) .
C1 C2 1.414(8) .
C1 P1 1.794(6) .
C2 C3 1.383(8) .
C2 S1 1.762(6) .
C3 C4 1.349(9) .
C3 H3 0.9300 .
C4 C5 1.389(10) .
C4 H4 0.9300 .
C5 C6 1.353(9) .
C5 H5 0.9300 .
C6 H6 0.9300 .
C7 C8 1.378(9) .
C7 C12 1.396(8) .
C7 P1 1.812(6) .
C8 C9 1.406(10) .
C8 H8 0.9300 .
C9 C10 1.368(11) .
C9 H9 0.9300 .
C10 C11 1.347(11) .
C10 H10 0.9300 .
C11 C12 1.374(10) .
C11 H11 0.9300 .
C12 H12 0.9300 .
C13 C18 1.391(8) .
C13 C14 1.389(8) .
C13 P1 1.820(6) .
C14 C15 1.380(9) .
C14 H14 0.9300 .
C15 C16 1.367(9) .
C15 H15 0.9300 .
C16 C17 1.386(9) .
C16 H16 0.9300 .
C17 C18 1.379(8) .
C17 H17 0.9300 .
C18 S2 1.787(6) .
C19 N1 1.288(8) .
C19 C20 1.495(8) .
C19 S2 1.698(7) .
C20 H20A 0.9600 .
C20 H20B 0.9600 .
C20 H20C 0.9600 .
C21 N2 1.078(11) .
C21 C22 1.44(3) .
C21 C22' 1.57(3) .
C22 H22A 0.9600 .
C22 H22B 0.9600 .
C22 H22C 0.9600 .
C22' H22D 0.9600 .
C22' H22E 0.9600 .
C22' H22F 0.9600 .
C23 N3 1.117(12) .
C23 C24 1.401(14) .
C24 H24A 0.9600 .
C24 H24B 0.9600 .
C24 H24C 0.9600 .
N1 H1A 0.8600 .
N1 H1B 0.8600 .
O1' Cl1 1.54(3) .
O1 Cl1 1.377(12) .
O2 Cl1 1.377(6) .
O3 Cl1 1.373(7) .
O4 Cl1 1.492(14) .
O4' Cl1 1.59(2) .
P1 Ni1 2.1664(15) .
S1 Ni1 2.1865(14) .
Ni1 P1 2.1665(15) 2_667
Ni1 S1 2.1865(14) 2_667
